data_2001413
loop_
_publ_author_name
'Rib\'ar, B.'
'Lazar, D.'
'Ga\<si\'c, O.'
'Kany\'o, I.'
'Simonov, Y. A.'
'Kravtsov, V. Kh.'

_publ_section_title
;
 Structure of (+-)-tetrahydropalmatine
;
_journal_issue 9
_journal_name_full 'Acta Crystallographica Section C'
_journal_page_first 1691
_journal_page_last 1693
_journal_paper_doi 10.1107/S0108270193002410
_journal_volume 49
_journal_year 1993
_chemical_formula_sum 'C21 H25 N O4'
_chemical_formula_weight 355.43
_symmetry_cell_setting orthorhombic
_symmetry_space_group_name_Hall '-P 2ac 2ab'
_symmetry_space_group_name_H-M 'P b c a'
_atom_type_scat_source SHELX76
_cell_angle_alpha 90.
_cell_angle_beta 90.
_cell_angle_gamma 90.
_cell_formula_units_Z 8
_cell_length_a 29.817(12)
_cell_length_b 17.001(7)
_cell_length_c 7.279(5)
_cell_measurement_reflns_used 15
_cell_measurement_temperature 293
_cell_measurement_theta_max 25
_cell_measurement_theta_min 20
_cell_volume 3690(3)
_diffrn_measurement_device DAR-UMB
_diffrn_measurement_method \w-\q/2\q
_diffrn_radiation_type 'Cu K\a'
_diffrn_radiation_wavelength 1.54178
_diffrn_reflns_limit_h_max 36
_diffrn_reflns_limit_h_min 0
_diffrn_reflns_limit_k_max 21
_diffrn_reflns_limit_k_min 0
_diffrn_reflns_limit_l_max 8
_diffrn_reflns_limit_l_min 0
_diffrn_reflns_number 2325
_diffrn_reflns_theta_max 68
_diffrn_standards_decay_% <2.5
_diffrn_standards_interval_time 60
_diffrn_standards_number 3
_exptl_absorpt_coefficient_mu 0.68
_exptl_absorpt_correction_type none
_exptl_crystal_colour Colourless
_exptl_crystal_density_diffrn 1.280
_exptl_crystal_description Prism
_exptl_crystal_size_max 0.60
_exptl_crystal_size_mid 0.25
_exptl_crystal_size_min 0.25
_refine_diff_density_max 0.25
_refine_diff_density_min -0.30
_refine_ls_goodness_of_fit_obs 3.85
_refine_ls_hydrogen_treatment refU
_refine_ls_number_parameters 259
_refine_ls_number_reflns 2210
_refine_ls_R_factor_obs 0.061
_refine_ls_shift/esd_max 0.80
_refine_ls_structure_factor_coef F
_refine_ls_weighting_details 'w = 5.605|\s^2^(F~o~) + 0.001671F~o~^2^|^-1^'
_refine_ls_weighting_scheme calc
_refine_ls_wR_factor_obs 0.070
_reflns_number_observed 2210
_reflns_number_total 2325
_reflns_observed_criterion I>3\s(I)
_cod_data_source_file ka1026.cif
_cod_data_source_block ka1026_structure_1_of_1
_cod_depositor_comments
;
The following automatic conversions were performed:

'_refine_ls_weighting_scheme' value 'w = 5.605|\s^2^(F~o~) +
0.001671F~o~^2^|^-1^' was changed to 'calc'. New tag
'_refine_ls_weighting_details' was created. The value of the new tag
was set to 'w = 5.605|\s^2^(F~o~) + 0.001671F~o~^2^|^-1^'.

Automatic conversion script
Id: cif_fix_values 3143 2015-03-26 13:38:13Z robertas 
;
_cod_original_formula_sum 'C21 H25 N1 O4'
_cod_database_code 2001413

loop_
_atom_site_label
_atom_site_fract_x
_atom_site_fract_y
_atom_site_fract_z
_atom_site_U_iso_or_equiv
O1 .70140(10) .5736(2) -.3284(4) 66.0(10)
O2 .74660(10) .6625(2) -.1062(4) 62.0(10)
O3 .40790(10) .6187(2) .3057(3) 39.0(10)
O4 .34780(10) .6030(2) .0350(4) 46.0(10)
N .54470(10) .6535(2) .1935(4) 32.0(10)
C1 .68290(10) .6748(2) .1024(5) 39.0(10)
C2 .63780(10) .6594(2) .1380(5) 34.0(10)
C3 .61790(10) .6917(3) .3128(5) 42.0(10)
C4 .57360(10) .6517(3) .3568(5) 41.0(10)
C5 .49990(10) .6274(2) .2495(5) 39.0(10)
C6 .46820(10) .6192(2) .0903(5) 33.0(10)
C7 .42280(10) .6146(2) .1254(5) 34.0(10)
C8 .39160(10) .6042(2) -.0158(5) 36.0(10)
C9 .40740(10) .5967(2) -.1956(5) 40.0(10)
C10 .45340(10) .6016(2) -.2309(5) 38.0(10)
C11 .48450(10) .6131(2) -.0891(5) 35.0(10)
C12 .53410(10) .6184(2) -.1276(5) 39.0(10)
C13 .56220(10) .6027(2) .0457(4) 32.0(10)
C14 .61240(10) .6169(2) .0138(5) 33.0(10)
C15 .63330(10) .5859(2) -.1449(5) 36.0(10)
C16 .67770(10) .6004(2) -.1794(5) 41.0(10)
C17 .70280(10) .6477(2) -.0550(5) 42.0(10)
C18 .7711(2) .7130(4) .0125(8) 83(2)
C19 .3929(2) .6967(3) .3544(6) 55.0(10)
C20 .31610(10) .5763(3) -.0988(7) 61.0(10)
C21 .6814(2) .5149(3) -.4379(7) 66.0(10)
H1 .703 .709 .200 .060(10)
H31 .641 .682 .424 .060(10)
H32 .612 .754 .297 .050(10)
H41 .557 .682 .468 .040(10)
H42 .580 .591 .396 .050(10)
H51 .503 .571 .317 .040(10)
H52 .486 .670 .345 .050(10)
H9 .384 .587 -.307 .050(10)
H10 .466 .597 -.370 .060(10)
H121 .543 .576 -.233 .040(10)
H122 .542 .677 -.175 .050(10)
H13 .559 .542 .084 .040(10)
H15 .614 .551 -.241 .050(10)
H181 .805 .721 -.038 .12(2)
H182 .772 .688 .149 .07(2)
H183 .754 .769 .017 .013(2)
H191 .382 .697 .496 .070(10)
H192 .365 .713 .266 .070(10)
H193 .420 .738 .338 .14(3)
H201 .283 .578 -.040 .12(2)
H202 .324 .517 -.140 .09(2)
H203 .317 .614 -.218 .12(2)
H211 .704 .500 -.550 .09(2)
H212 .650 .536 -.492 .015(3)
H213 .675 .464 -.354 .08(2)

loop_
_geom_angle_atom_site_label_1
_geom_angle_atom_site_label_2
_geom_angle_atom_site_label_3
_geom_angle
_geom_angle_publ_flag
C7 O3 C19 112.2(3) yes
C8 O4 C20 117.1(3) yes
C16 O1 C21 117.7(3) yes
C17 O2 C18 115.6(4) yes
C4 N C5 107.7(3) yes
C4 N C13 111.8(3) yes
C5 N C13 110.4(3) yes
C2 C1 C17 120.7(3) yes
C1 C2 C3 117.9(3) yes
C1 C2 C14 120.3(3) yes
C3 C2 C14 121.8(3) yes
C2 C3 C4 110.9(3) yes
N C4 C3 109.3(3) yes
N C5 C6 112.8(3) yes
C5 C6 C7 118.7(3) yes
C5 C6 C11 120.6(3) yes
C7 C6 C11 120.7(3) yes
O3 C7 C6 119.1(3) yes
O3 C7 C8 119.3(3) yes
C6 C7 C8 121.6(3) yes
O4 C8 C7 116.2(3) yes
O4 C8 C9 125.3(3) yes
C7 C8 C9 118.4(3) yes
C8 C9 C10 119.8(3) yes
C9 C10 C11 121.5(3) yes
C6 C11 C10 117.9(3) yes
C6 C11 C12 120.7(3) yes
C10 C11 C12 121.4(3) yes
C11 C12 C13 111.8(3) yes
N C13 C12 107.7(3) yes
N C13 C14 111.3(3) yes
C12 C13 C14 112.4(3) yes
C2 C14 C13 121.2(3) yes
C2 C14 C15 119.2(3) yes
C13 C14 C15 119.7(3) yes
C14 C15 C16 120.6(3) yes
O1 C16 C15 125.6(3) yes
O1 C16 C17 114.8(3) yes
C15 C16 C17 119.6(3) yes
O2 C17 C1 125.0(3) yes
O2 C17 C16 115.4(3) yes
C1 C17 C16 119.6(3) yes

loop_
_geom_bond_atom_site_label_1
_geom_bond_atom_site_label_2
_geom_bond_distance
_geom_bond_publ_flag
O1 C16 1.372(5) yes
O1 C21 1.410(6) yes
O2 C17 1.381(4) yes
O2 C18 1.420(8) yes
O3 C7 1.387(4) yes
O3 C19 1.444(6) yes
O4 C8 1.357(4) yes
O4 C20 1.431(5) yes
N C4 1.468(5) yes
N C5 1.465(4) yes
N C13 1.475(4) yes
C1 C2 1.394(4) yes
C1 C17 1.370(5) yes
C2 C3 1.507(5) yes
C2 C14 1.383(5) yes
C3 C4 1.520(5) yes
C5 C6 1.502(5) yes
C6 C7 1.380(4) yes
C6 C11 1.397(5) yes
C7 C8 1.398(5) yes
C8 C9 1.397(5) yes
C9 C10 1.398(4) yes
C10 C11 1.401(5) yes
C11 C12 1.508(4) yes
C12 C13 1.538(5) yes
C13 C14 1.534(4) yes
C14 C15 1.414(5) yes
C15 C16 1.370(4) yes
C16 C17 1.424(5) yes

loop_
_geom_torsion_atom_site_label_1
_geom_torsion_atom_site_label_2
_geom_torsion_atom_site_label_3
_geom_torsion_atom_site_label_4
_geom_torsion
_geom_torsion_publ_flag
C6 C7 O3 C19 98.1(4) yes
C9 C8 O4 C20 13.4(5) yes
C16 C17 O2 C18 176.9(3) yes
C17 C16 O1 C21 168.3(4) yes
